data_1520146
loop_
_publ_author_name
'Beckett, Michael A.'
'Horton, Peter N.'
'Hursthouse, Michael B.'

_publ_section_title
;
 C6 H19 B5 N2 O10
;
_journal_name_full 'Crystal Structure Report Archive'
_journal_page_first 589
_journal_year 2008
_chemical_formula_sum 'C6 H19 B5 N2 O10'
_chemical_formula_weight 333.28
_space_group_IT_number 2
_symmetry_cell_setting triclinic
_symmetry_space_group_name_Hall '-P 1'
_symmetry_space_group_name_H-M 'P -1'
_atom_sites_solution_hydrogens geom
_atom_sites_solution_primary direct
_atom_sites_solution_secondary difmap
_cell_angle_alpha 74.0430(10)
_cell_angle_beta 78.8540(10)
_cell_angle_gamma 88.9620(10)
_cell_formula_units_Z 2
_cell_length_a 8.8129(2)
_cell_length_b 8.8960(2)
_cell_length_c 10.3618(2)
_cell_measurement_reflns_used 3398
_cell_measurement_temperature 120(2)
_cell_measurement_theta_max 27.485
_cell_measurement_theta_min 2.910
_cell_volume 765.80(3)
_computing_cell_refinement 'DENZO (Otwinowski & Minor, 1997) & COLLECT (Hooft, R.W.W., 1998)'
_computing_data_collection 'COLLECT (Hooft, R.W.W., 1998)'
_computing_data_reduction 'DENZO (Otwinowski & Minor, 1997) & COLLECT (Hooft, R.W.W., 1998)'
_computing_molecular_graphics 'ORTEP3 for Windows (Farrugia, 1997)'
_computing_publication_material 'WinGX (Farrugia, 1999)'
_computing_structure_refinement 'SHELXL-97 (Sheldrick, 1997b)'
_computing_structure_solution 'SHELXS-97 (Sheldrick, 1997a)'
_diffrn_ambient_temperature 120(2)
_diffrn_detector_area_resol_mean 9.091
_diffrn_measured_fraction_theta_full 0.991
_diffrn_measured_fraction_theta_max 0.991
_diffrn_measurement_device_type 'Bruker-Nonius Roper CCD camera on \k-goniostat'
_diffrn_measurement_method '\f & \w scans'
_diffrn_radiation_monochromator graphite
_diffrn_radiation_source 'Bruker-Nonius FR591 rotating anode'
_diffrn_radiation_type MoK\a
_diffrn_radiation_wavelength 0.71073
_diffrn_reflns_av_R_equivalents 0.0281
_diffrn_reflns_av_sigmaI/netI 0.0232
_diffrn_reflns_limit_h_max 11
_diffrn_reflns_limit_h_min -11
_diffrn_reflns_limit_k_max 11
_diffrn_reflns_limit_k_min -11
_diffrn_reflns_limit_l_max 12
_diffrn_reflns_limit_l_min -13
_diffrn_reflns_number 16010
_diffrn_reflns_theta_full 27.48
_diffrn_reflns_theta_max 27.48
_diffrn_reflns_theta_min 3.41
_exptl_absorpt_coefficient_mu 0.125
_exptl_absorpt_correction_T_max 0.9779
_exptl_absorpt_correction_T_min 0.9659
_exptl_absorpt_correction_type multi-scan
_exptl_absorpt_process_details 'SADABS 2007/2 (Sheldrick, G.M., 2007)'
_exptl_crystal_colour Colourless
_exptl_crystal_density_diffrn 1.445
_exptl_crystal_density_method 'not measured'
_exptl_crystal_description 'Cut Block'
_exptl_crystal_F_000 348
_exptl_crystal_size_max 0.28
_exptl_crystal_size_mid 0.23
_exptl_crystal_size_min 0.18
_refine_diff_density_max 0.234
_refine_diff_density_min -0.243
_refine_diff_density_rms 0.040
_refine_ls_extinction_method none
_refine_ls_goodness_of_fit_ref 1.051
_refine_ls_hydrogen_treatment constr
_refine_ls_matrix_type full
_refine_ls_number_parameters 214
_refine_ls_number_reflns 3493
_refine_ls_number_restraints 0
_refine_ls_restrained_S_all 1.051
_refine_ls_R_factor_all 0.0358
_refine_ls_R_factor_gt 0.0322
_refine_ls_shift/su_max 0.000
_refine_ls_shift/su_mean 0.000
_refine_ls_structure_factor_coef Fsqd
_refine_ls_weighting_details 'calc w=1/[\s^2^(Fo^2^)+(0.0379P)^2^+0.2418P] where P=(Fo^2^+2Fc^2^)/3'
_refine_ls_weighting_scheme calc
_refine_ls_wR_factor_gt 0.0817
_refine_ls_wR_factor_ref 0.0842
_reflns_number_gt 3204
_reflns_number_total 3493
_reflns_threshold_expression >2sigma(I)
_cod_data_source_file eCrystal-589.cif
_cod_data_source_block 2008src0818
_cod_depositor_comments
;
Citation :
Beckett, Michael A. and Horton, Peter N. and 
Hursthouse, Michael B. (2008) 
University of Southampton, Crystal Structure Report Archive. 
(doi:10.5258/ecrystals/589)

More at:
http://ecrystals.chem.soton.ac.uk/589/
;
_cod_original_sg_symbol_H-M P-1
_cod_database_code 1520146

loop_
_symmetry_equiv_pos_as_xyz
'x, y, z'
'-x, -y, -z'

loop_
_atom_site_label
_atom_site_type_symbol
_atom_site_fract_x
_atom_site_fract_y
_atom_site_fract_z
_atom_site_U_iso_or_equiv
_atom_site_adp_type
_atom_site_occupancy
_atom_site_symmetry_multiplicity
_atom_site_calc_flag
_atom_site_refinement_flags
_atom_site_disorder_assembly
_atom_site_disorder_group
B1 B 0.09288(12) 0.19162(12) 0.19128(11) 0.0134(2) Uani 1 1 d . . .
B2 B -0.09180(13) 0.40610(13) 0.20037(11) 0.0172(2) Uani 1 1 d . . .
B3 B -0.09675(12) 0.19512(13) 0.40321(11) 0.0152(2) Uani 1 1 d . . .
B4 B 0.37574(13) 0.14403(13) 0.13785(11) 0.0154(2) Uani 1 1 d . . .
B5 B 0.20020(13) -0.00021(13) 0.06597(11) 0.0153(2) Uani 1 1 d . . .
O1 O 0.02331(8) 0.33840(8) 0.13034(7) 0.01556(15) Uani 1 1 d . . .
O2 O -0.15004(9) 0.33765(8) 0.33798(7) 0.02142(17) Uani 1 1 d . . .
O3 O 0.01534(8) 0.12295(8) 0.33455(7) 0.01478(15) Uani 1 1 d . . .
O4 O 0.25695(8) 0.22491(8) 0.18879(7) 0.01562(15) Uani 1 1 d . . .
O5 O 0.34688(8) 0.02105(8) 0.08803(7) 0.01893(16) Uani 1 1 d . . .
O6 O 0.07928(8) 0.08214(8) 0.10982(7) 0.01492(15) Uani 1 1 d . . .
O7 O -0.15238(10) 0.54300(9) 0.14167(8) 0.0283(2) Uani 1 1 d . . .
H7 H -0.1090 0.5751 0.0589 0.042 Uiso 1 1 calc R . .
O8 O -0.16079(9) 0.13511(9) 0.53772(7) 0.02095(17) Uani 1 1 d . . .
H8 H -0.1156 0.0536 0.5704 0.031 Uiso 1 1 calc R . .
O9 O 0.52167(8) 0.19152(9) 0.13694(8) 0.02002(17) Uani 1 1 d . . .
H9 H 0.5858 0.1399 0.0971 0.030 Uiso 1 1 calc R . .
O10 O 0.18817(8) -0.10555(9) -0.00581(8) 0.01943(16) Uani 1 1 d . . .
H10 H 0.1014 -0.0991 -0.0288 0.029 Uiso 1 1 calc R . .
C11 C 0.46062(12) 0.25161(12) 0.46816(11) 0.0224(2) Uani 1 1 d . . .
H11A H 0.4142 0.1666 0.4419 0.027 Uiso 1 1 calc R . .
H11B H 0.5568 0.2136 0.5003 0.027 Uiso 1 1 calc R . .
C12 C 0.49852(12) 0.39270(13) 0.34548(11) 0.0229(2) Uani 1 1 d . . .
H12A H 0.5476 0.4769 0.3708 0.027 Uiso 1 1 calc R . .
H12B H 0.5724 0.3646 0.2715 0.027 Uiso 1 1 calc R . .
C13 C 0.23712(14) 0.48246(14) 0.40965(12) 0.0270(2) Uani 1 1 d . . .
H13A H 0.1387 0.5116 0.3783 0.032 Uiso 1 1 calc R . .
H13B H 0.2755 0.5717 0.4357 0.032 Uiso 1 1 calc R . .
C14 C 0.20883(13) 0.34053(14) 0.53237(12) 0.0259(2) Uani 1 1 d . . .
H14A H 0.1344 0.3654 0.6077 0.031 Uiso 1 1 calc R . .
H14B H 0.1629 0.2538 0.5081 0.031 Uiso 1 1 calc R . .
C15 C 0.32145(18) 0.16105(15) 0.70213(13) 0.0366(3) Uani 1 1 d . . .
H15A H 0.2724 0.0735 0.6833 0.055 Uiso 1 1 calc R . .
H15B H 0.2521 0.1939 0.7747 0.055 Uiso 1 1 calc R . .
H15C H 0.4189 0.1281 0.7317 0.055 Uiso 1 1 calc R . .
C16 C 0.3869(2) 0.58755(15) 0.17355(13) 0.0408(3) Uani 1 1 d . . .
H16A H 0.4284 0.6747 0.1986 0.061 Uiso 1 1 calc R . .
H16B H 0.2914 0.6183 0.1396 0.061 Uiso 1 1 calc R . .
H16C H 0.4632 0.5605 0.1019 0.061 Uiso 1 1 calc R . .
N11 N 0.35268(11) 0.29170(11) 0.57815(9) 0.02153(19) Uani 1 1 d . . .
N12 N 0.35315(11) 0.44951(10) 0.29594(9) 0.0217(2) Uani 1 1 d . . .
H12 H 0.3118 0.3695 0.2700 0.026 Uiso 1 1 calc R . .

loop_
_atom_site_aniso_label
_atom_site_aniso_U_11
_atom_site_aniso_U_22
_atom_site_aniso_U_33
_atom_site_aniso_U_23
_atom_site_aniso_U_13
_atom_site_aniso_U_12
B1 0.0141(5) 0.0140(5) 0.0118(5) -0.0041(4) -0.0018(4) 0.0040(4)
B2 0.0179(5) 0.0172(5) 0.0145(5) -0.0030(4) -0.0009(4) 0.0050(4)
B3 0.0146(5) 0.0169(5) 0.0131(5) -0.0032(4) -0.0019(4) 0.0033(4)
B4 0.0164(5) 0.0158(5) 0.0134(5) -0.0035(4) -0.0024(4) 0.0031(4)
B5 0.0170(5) 0.0154(5) 0.0130(5) -0.0035(4) -0.0023(4) 0.0038(4)
O1 0.0181(3) 0.0151(3) 0.0115(3) -0.0022(3) -0.0007(3) 0.0057(3)
O2 0.0246(4) 0.0206(4) 0.0131(3) 0.0003(3) 0.0022(3) 0.0117(3)
O3 0.0169(3) 0.0147(3) 0.0110(3) -0.0021(3) -0.0013(3) 0.0051(3)
O4 0.0143(3) 0.0171(3) 0.0169(3) -0.0077(3) -0.0022(3) 0.0032(3)
O5 0.0153(3) 0.0207(4) 0.0242(4) -0.0122(3) -0.0038(3) 0.0057(3)
O6 0.0152(3) 0.0168(3) 0.0140(3) -0.0063(3) -0.0033(2) 0.0042(3)
O7 0.0349(5) 0.0242(4) 0.0150(4) 0.0037(3) 0.0060(3) 0.0167(3)
O8 0.0223(4) 0.0218(4) 0.0130(3) 0.0009(3) 0.0011(3) 0.0103(3)
O9 0.0145(3) 0.0228(4) 0.0252(4) -0.0125(3) -0.0014(3) 0.0036(3)
O10 0.0172(3) 0.0228(4) 0.0234(4) -0.0135(3) -0.0063(3) 0.0068(3)
C11 0.0220(5) 0.0219(5) 0.0271(6) -0.0106(4) -0.0091(4) 0.0056(4)
C12 0.0198(5) 0.0278(6) 0.0232(5) -0.0116(4) -0.0023(4) -0.0027(4)
C13 0.0296(6) 0.0282(6) 0.0298(6) -0.0153(5) -0.0123(5) 0.0128(5)
C14 0.0198(5) 0.0347(6) 0.0254(5) -0.0136(5) -0.0020(4) 0.0008(4)
C15 0.0554(8) 0.0272(6) 0.0247(6) 0.0002(5) -0.0115(6) -0.0086(6)
C16 0.0715(10) 0.0223(6) 0.0275(6) 0.0009(5) -0.0174(6) -0.0067(6)
N11 0.0248(5) 0.0213(4) 0.0186(4) -0.0046(4) -0.0059(4) -0.0008(3)
N12 0.0307(5) 0.0176(4) 0.0189(4) -0.0062(3) -0.0083(4) 0.0006(4)

loop_
_atom_type_symbol
_atom_type_description
_atom_type_scat_dispersion_real
_atom_type_scat_dispersion_imag
_atom_type_scat_source
C C 0.0033 0.0016 'International Tables Vol C Tables 4.2.6.8 and 6.1.1.4'
H H 0.0000 0.0000 'International Tables Vol C Tables 4.2.6.8 and 6.1.1.4'
B B 0.0013 0.0007 'International Tables Vol C Tables 4.2.6.8 and 6.1.1.4'
N N 0.0061 0.0033 'International Tables Vol C Tables 4.2.6.8 and 6.1.1.4'
O O 0.0106 0.0060 'International Tables Vol C Tables 4.2.6.8 and 6.1.1.4'

loop_
_geom_angle_atom_site_label_1
_geom_angle_atom_site_label_2
_geom_angle_atom_site_label_3
_geom_angle
_geom_angle_site_symmetry_1
_geom_angle_site_symmetry_3
O1 B1 O3 111.17(7) . .
O1 B1 O6 108.26(8) . .
O3 B1 O6 109.99(8) . .
O1 B1 O4 108.52(8) . .
O3 B1 O4 108.34(8) . .
O6 B1 O4 110.56(7) . .
O7 B2 O1 122.58(9) . .
O7 B2 O2 116.89(9) . .
O1 B2 O2 120.52(9) . .
O8 B3 O3 123.04(9) . .
O8 B3 O2 116.22(9) . .
O3 B3 O2 120.73(9) . .
O9 B4 O4 117.17(9) . .
O9 B4 O5 122.17(9) . .
O4 B4 O5 120.65(9) . .
O6 B5 O10 123.31(9) . .
O6 B5 O5 121.69(9) . .
O10 B5 O5 114.97(9) . .
B2 O1 B1 123.94(8) . .
B3 O2 B2 119.84(8) . .
B3 O3 B1 123.55(8) . .
B4 O4 B1 123.50(8) . .
B4 O5 B5 118.78(8) . .
B5 O6 B1 122.66(8) . .
B2 O7 H7 109.5 . .
B3 O8 H8 109.5 . .
B4 O9 H9 109.5 . .
B5 O10 H10 109.5 . .
N11 C11 C12 110.29(9) . .
N11 C11 H11A 109.6 . .
C12 C11 H11A 109.6 . .
N11 C11 H11B 109.6 . .
C12 C11 H11B 109.6 . .
H11A C11 H11B 108.1 . .
N12 C12 C11 109.65(9) . .
N12 C12 H12A 109.7 . .
C11 C12 H12A 109.7 . .
N12 C12 H12B 109.7 . .
C11 C12 H12B 109.7 . .
H12A C12 H12B 108.2 . .
N12 C13 C14 110.51(9) . .
N12 C13 H13A 109.5 . .
C14 C13 H13A 109.5 . .
N12 C13 H13B 109.5 . .
C14 C13 H13B 109.5 . .
H13A C13 H13B 108.1 . .
N11 C14 C13 110.81(9) . .
N11 C14 H14A 109.5 . .
C13 C14 H14A 109.5 . .
N11 C14 H14B 109.5 . .
C13 C14 H14B 109.5 . .
H14A C14 H14B 108.1 . .
N11 C15 H15A 109.5 . .
N11 C15 H15B 109.5 . .
H15A C15 H15B 109.5 . .
N11 C15 H15C 109.5 . .
H15A C15 H15C 109.5 . .
H15B C15 H15C 109.5 . .
N12 C16 H16A 109.5 . .
N12 C16 H16B 109.5 . .
H16A C16 H16B 109.5 . .
N12 C16 H16C 109.5 . .
H16A C16 H16C 109.5 . .
H16B C16 H16C 109.5 . .
C14 N11 C11 109.32(8) . .
C14 N11 C15 109.96(10) . .
C11 N11 C15 111.93(9) . .
C16 N12 C13 112.35(10) . .
C16 N12 C12 110.99(10) . .
C13 N12 C12 110.07(8) . .
C16 N12 H12 107.7 . .
C13 N12 H12 107.7 . .
C12 N12 H12 107.7 . .

loop_
_geom_bond_atom_site_label_1
_geom_bond_atom_site_label_2
_geom_bond_distance
_geom_bond_site_symmetry_2
B1 O1 1.4653(12) .
B1 O3 1.4725(12) .
B1 O6 1.4734(12) .
B1 O4 1.4752(12) .
B2 O7 1.3538(13) .
B2 O1 1.3609(12) .
B2 O2 1.3851(13) .
B3 O8 1.3578(13) .
B3 O3 1.3604(12) .
B3 O2 1.3838(13) .
B4 O9 1.3585(13) .
B4 O4 1.3638(12) .
B4 O5 1.3782(13) .
B5 O6 1.3588(12) .
B5 O10 1.3637(13) .
B5 O5 1.3806(13) .
O7 H7 0.8400 .
O8 H8 0.8400 .
O9 H9 0.8400 .
O10 H10 0.8400 .
C11 N11 1.4571(14) .
C11 C12 1.5089(16) .
C11 H11A 0.9900 .
C11 H11B 0.9900 .
C12 N12 1.4995(14) .
C12 H12A 0.9900 .
C12 H12B 0.9900 .
C13 N12 1.4944(14) .
C13 C14 1.5097(17) .
C13 H13A 0.9900 .
C13 H13B 0.9900 .
C14 N11 1.4561(14) .
C14 H14A 0.9900 .
C14 H14B 0.9900 .
C15 N11 1.4597(15) .
C15 H15A 0.9800 .
C15 H15B 0.9800 .
C15 H15C 0.9800 .
C16 N12 1.4886(15) .
C16 H16A 0.9800 .
C16 H16B 0.9800 .
C16 H16C 0.9800 .
N12 H12 0.9300 .

loop_
_geom_hbond_atom_site_label_D
_geom_hbond_atom_site_label_H
_geom_hbond_atom_site_label_A
_geom_hbond_distance_DH
_geom_hbond_distance_HA
_geom_hbond_distance_DA
_geom_hbond_angle_DHA
_geom_hbond_site_symmetry_A
O7 H7 O1 0.84 1.90 2.7422(10) 175.0 2_565
O8 H8 O3 0.84 1.91 2.7466(10) 172.6 2_556
O9 H9 O10 0.84 2.09 2.8508(10) 150.6 2_655
O10 H10 O6 0.84 1.92 2.7570(10) 171.0 2
N12 H12 O4 0.93 1.84 2.7548(11) 169.2 .
